data_1548355
loop_
_publ_author_name
'Annette Bak'
'Anu Gore'
'Evelyn Yanez'
'Mary Stanton'
'Sunita Tufekcic'
'Rashid Syed'
'Anna Akrami'
'Mark Rose'
'Sekhar Surapaneni'
'Tracy Bostick'
'Anthony King'
'Sesha Neervannan'
'Drazen Ostovic'
'Arun Koparkar'

_publ_section_title
;
 The co-crystal approach to improve the exposure of a water-insoluble
 compound: AMG 517 sorbic acid co-crystal characterization and
 pharmacokinetics
;
_journal_name_full 'Journal of Pharmaceutical Sciences'
_journal_page_first 3942
_journal_page_last 3956
_journal_paper_doi 10.1002/jps.21280
_journal_volume 97
_journal_year 2008
_chemical_formula_moiety 'C26 H21 F3 N4 O4 S '
_chemical_formula_sum 'C26 H21 F3 N4 O4 S'
_chemical_formula_weight 542.53
_space_group_IT_number 2
_symmetry_cell_setting triclinic
_symmetry_Int_Tables_number 2
_symmetry_space_group_name_Hall '-P 1'
_symmetry_space_group_name_H-M 'P -1'
_cell_angle_alpha 89
_cell_angle_beta 85
_cell_angle_gamma 81
_cell_formula_units_Z 2
_cell_length_a 4.7197
_cell_length_b 8.8119
_cell_length_c 29.6402
_cell_measurement_reflns_used 32
_cell_measurement_temperature 113.1
_cell_measurement_theta_max 68.2
_cell_measurement_theta_min 1.5
_cell_volume 1212.903
_computing_cell_refinement CrystalClear
_computing_data_collection CrystalClear
_computing_data_reduction CrystalStructure
_computing_publication_material 'CrystalStructure 3.6.0'
_computing_structure_refinement CRYSTALS
_computing_structure_solution SIR92
_diffrn_detector_area_resol_mean 14.63
_diffrn_measured_fraction_theta_full 0.7225
_diffrn_measured_fraction_theta_max 0.7225
_diffrn_measurement_device_type 'Rigaku Saturn'
_diffrn_measurement_method \w
_diffrn_radiation_type 'Cu K\a'
_diffrn_radiation_wavelength 1.5418
_diffrn_reflns_av_R_equivalents 0.030
_diffrn_reflns_limit_h_max 4
_diffrn_reflns_limit_h_min -4
_diffrn_reflns_limit_k_max 8
_diffrn_reflns_limit_k_min -7
_diffrn_reflns_limit_l_max 31
_diffrn_reflns_limit_l_min -30
_diffrn_reflns_number 8030
_diffrn_reflns_theta_full 54.24
_diffrn_reflns_theta_max 54.24
_exptl_absorpt_coefficient_mu 1.763
_exptl_absorpt_correction_T_max 0.703
_exptl_absorpt_correction_T_min 0.374
_exptl_absorpt_correction_type multi-scan
_exptl_absorpt_process_details 'Jacobson, R. (1998) Private communication'
_exptl_crystal_colour colorless
_exptl_crystal_density_diffrn 1.481
_exptl_crystal_density_method 'not measured'
_exptl_crystal_description block
_exptl_crystal_F_000 560.00
_exptl_crystal_size_max 0.20
_exptl_crystal_size_mid 0.20
_exptl_crystal_size_min 0.20
_refine_diff_density_max 1.03
_refine_diff_density_min -0.87
_refine_ls_extinction_coef 21.6(62)
_refine_ls_extinction_method 'Larson (1970) Crystallographic Computing eq. 22'
_refine_ls_goodness_of_fit_ref 0.804
_refine_ls_hydrogen_treatment refall
_refine_ls_number_parameters 365
_refine_ls_number_reflns 6041
_refine_ls_R_factor_gt 0.0410
_refine_ls_shift/su_max 0.0000
_refine_ls_structure_factor_coef F
_refine_ls_weighting_details
;
    Chebychev polynomial with 3 parameters (Carruthers & Watkin, 1979)
    34.9911    -16.1405    29.3080
;
_refine_ls_weighting_scheme calc
_refine_ls_wR_factor_ref 0.0580
_reflns_number_gt 6041
_reflns_number_total 8030
_reflns_threshold_expression F^2^>2.0\s(F^2^)
_cod_data_source_file jps21280-517sorbic.cif
_cod_data_source_block '__dtrek'
_cod_original_cell_volume 1216.7458
_cod_original_formula_sum 'C26 H21 F3 N4 O4 S '
_cod_database_code 1548355

loop_
_symmetry_equiv_pos_site_id
_symmetry_equiv_pos_as_xyz
1 +X,+Y,+Z
2 -X,-Y,-Z

loop_
_atom_site_label
_atom_site_type_symbol
_atom_site_fract_x
_atom_site_fract_y
_atom_site_fract_z
_atom_site_U_iso_or_equiv
_atom_site_adp_type
_atom_site_occupancy
_atom_site_symmetry_multiplicity
_atom_site_calc_flag
_atom_site_refinement_flags
_atom_site_disorder_assembly
_atom_site_disorder_group
S(1) S 1.23695(10) 0.53339(5) 0.045380(10) 0.0218(2) Uani 1.00 1 d . . .
F(1) F -0.2621(4) 0.6649(2) 0.46600(4) 0.0733(5) Uani 1.00 1 d . . .
F(2) F 0.1037(3) 0.7343(2) 0.49121(4) 0.0906(5) Uani 1.00 1 d . . .
F(3) F -0.2566(3) 0.8974(2) 0.47967(3) 0.0712(5) Uani 1.00 1 d . . .
O(1) O 0.4936(2) 0.69101(13) 0.17038(3) 0.0217(4) Uani 1.00 1 d . . .
O(2) O 1.6889(3) 0.3010(1) 0.04760(4) 0.0293(4) Uani 1.00 1 d . . .
O(3) O 1.3057(3) 0.2724(2) 0.20486(4) 0.0408(4) Uani 1.00 1 d . . .
O(4) O 0.9512(3) 0.46717(13) 0.21778(3) 0.0316(4) Uani 1.00 1 d . . .
N(1) N 0.5830(4) 0.9627(2) 0.27712(4) 0.0274(6) Uani 1.00 1 d . . .
N(2) N 0.6935(4) 0.8926(2) 0.19893(5) 0.0240(5) Uani 1.00 1 d . . .
N(3) N 1.0155(3) 0.5236(2) 0.12877(4) 0.0174(4) Uani 1.00 1 d . . .
N(4) N 1.4278(3) 0.3483(2) 0.11463(4) 0.0202(4) Uani 1.00 1 d . . .
C(1) C -0.0933(6) 0.7745(3) 0.46281(6) 0.0410(8) Uani 1.00 1 d . . .
C(2) C 0.0296(5) 0.7945(3) 0.41550(6) 0.0296(7) Uani 1.00 1 d . . .
C(3) C -0.0356(4) 0.7046(2) 0.38039(6) 0.0357(7) Uani 1.00 1 d . . .
C(4) C 0.0889(5) 0.7268(3) 0.33704(5) 0.0285(7) Uani 1.00 1 d . . .
C(5) C 0.2732(5) 0.8333(3) 0.32815(5) 0.0232(7) Uani 1.00 1 d . . .
C(6) C 0.3293(4) 0.9251(2) 0.36375(6) 0.0310(7) Uani 1.00 1 d . . .
C(7) C 0.2061(5) 0.9043(3) 0.40717(6) 0.0357(7) Uani 1.00 1 d . . .
C(8) C 0.4143(5) 0.8508(3) 0.28216(5) 0.0220(6) Uani 1.00 1 d . . .
C(9) C 0.3807(4) 0.7568(2) 0.24635(5) 0.0223(6) Uani 1.00 1 d . . .
C(10) C 0.5279(5) 0.7856(3) 0.20517(6) 0.0208(7) Uani 1.00 1 d . . .
C(11) C 0.7086(4) 0.9760(2) 0.23601(6) 0.0276(7) Uani 1.00 1 d . . .
C(12) C 0.5981(4) 0.7272(2) 0.12637(5) 0.0181(5) Uani 1.00 1 d . . .
C(13) C 0.4487(4) 0.8388(2) 0.10162(5) 0.0212(6) Uani 1.00 1 d . . .
C(14) C 0.5436(4) 0.8649(2) 0.05706(5) 0.0210(6) Uani 1.00 1 d . . .
C(15) C 0.7840(4) 0.7769(2) 0.03635(5) 0.0195(6) Uani 1.00 1 d . . .
C(16) C 0.9324(4) 0.6625(2) 0.06174(5) 0.0171(5) Uani 1.00 1 d . . .
C(17) C 0.8440(4) 0.6387(2) 0.10721(5) 0.0154(6) Uani 1.00 1 d . . .
C(18) C 1.2249(4) 0.4622(2) 0.10024(5) 0.0173(5) Uani 1.00 1 d . . .
C(19) C 1.6548(4) 0.2734(2) 0.08814(6) 0.0203(6) Uani 1.00 1 d . . .
C(20) C 1.8481(4) 0.1562(2) 0.11167(5) 0.0256(6) Uani 1.00 1 d . . .
C(21) C 1.1169(4) 0.3439(2) 0.23028(5) 0.0257(6) Uani 1.00 1 d . . .
C(22) C 1.0607(4) 0.2967(2) 0.27737(5) 0.0268(6) Uani 1.00 1 d . . .
C(23) C 0.8337(4) 0.3518(2) 0.30372(5) 0.0254(6) Uani 1.00 1 d . . .
C(24) C 0.7649(4) 0.3012(2) 0.34957(5) 0.0292(6) Uani 1.00 1 d . . .
C(25) C 0.5373(4) 0.3598(2) 0.37566(5) 0.0375(7) Uani 1.00 1 d . . .
C(26) C 0.4577(5) 0.3126(3) 0.42314(6) 0.0492(7) Uani 1.00 1 d . . .
H(1) H -0.1608 0.6299 0.3858 0.041 Uiso 1.00 1 c R . .
H(2) H 0.0442 0.6666 0.3128 0.033 Uiso 1.00 1 c R . .
H(3) H 0.4508 1.0016 0.3584 0.036 Uiso 1.00 1 c R . .
H(4) H 0.2450 0.9669 0.4313 0.042 Uiso 1.00 1 c R . .
H(5) H 0.2642 0.6773 0.2495 0.026 Uiso 1.00 1 c R . .
H(6) H 0.8252 1.0554 0.2324 0.034 Uiso 1.00 1 c R . .
H(7) H 0.2795 0.8982 0.1149 0.026 Uiso 1.00 1 c R . .
H(8) H 0.4420 0.9448 0.0405 0.025 Uiso 1.00 1 c R . .
H(9) H 0.8461 0.7938 0.0057 0.024 Uiso 1.00 1 c R . .
H(10) H 1.4231 0.3263 0.1457 0.025 Uiso 1.00 1 c R . .
H(11) H 1.9272 0.2041 0.1359 0.031 Uiso 1.00 1 c R . .
H(12) H 1.7373 0.0800 0.1238 0.031 Uiso 1.00 1 c R . .
H(13) H 1.9992 0.1112 0.0908 0.031 Uiso 1.00 1 c R . .
H(14) H 0.9445 0.4706 0.1786 0.039 Uiso 1.00 1 c R . .
H(15) H 1.1977 0.2211 0.2895 0.032 Uiso 1.00 1 c R . .
H(16) H 0.7035 0.4315 0.2919 0.031 Uiso 1.00 1 c R . .
H(17) H 0.8924 0.2204 0.3615 0.035 Uiso 1.00 1 c R . .
H(18) H 0.4110 0.4398 0.3632 0.045 Uiso 1.00 1 c R . .
H(19) H 0.4463 0.3995 0.4429 0.060 Uiso 1.00 1 c R . .
H(20) H 0.5996 0.2334 0.4322 0.059 Uiso 1.00 1 c R . .
H(21) H 0.2738 0.2775 0.4240 0.059 Uiso 1.00 1 c R . .

loop_
_atom_site_aniso_label
_atom_site_aniso_U_11
_atom_site_aniso_U_22
_atom_site_aniso_U_33
_atom_site_aniso_U_12
_atom_site_aniso_U_13
_atom_site_aniso_U_23
S(1) 0.0248(4) 0.0234(4) 0.0161(3) 0.0004(3) -0.0020(2) 0.0033(2)
F(1) 0.0933(13) 0.0991(12) 0.0297(7) -0.0338(12) 0.0186(8) 0.0054(8)
F(2) 0.0484(9) 0.188(2) 0.0285(6) 0.0042(10) -0.0027(6) 0.0422(8)
F(3) 0.0858(11) 0.0800(10) 0.0356(7) 0.0160(9) 0.0222(6) -0.0051(6)
O(1) 0.0269(9) 0.0227(7) 0.0159(7) -0.0046(7) -0.0009(5) -0.0035(6)
O(2) 0.0305(9) 0.0311(8) 0.0235(7) 0.0033(7) 0.0022(6) 0.0061(6)
O(3) 0.0509(10) 0.0412(9) 0.0228(7) 0.0163(9) 0.0021(7) 0.0084(6)
O(4) 0.0373(9) 0.0293(8) 0.0247(7) 0.0060(8) -0.0007(6) 0.0057(6)
N(1) 0.0376(12) 0.0245(11) 0.0210(10) -0.0066(12) -0.0036(8) 0.0048(8)
N(2) 0.0291(12) 0.0215(11) 0.0222(10) -0.0056(11) -0.0036(8) 0.0027(9)
N(3) 0.0203(10) 0.0172(9) 0.0163(7) -0.0069(9) -0.0031(7) 0.0006(7)
N(4) 0.0186(10) 0.0237(9) 0.0177(7) 0.0008(9) -0.0044(7) 0.0024(7)
C(1) 0.039(2) 0.052(2) 0.0296(13) -0.001(2) 0.0041(12) 0.0049(13)
C(2) 0.029(1) 0.032(1) 0.0247(12) 0.003(1) 0.0047(11) 0.0051(11)
C(3) 0.042(2) 0.0355(13) 0.0271(12) -0.0005(13) 0.0017(10) -0.0013(10)
C(4) 0.036(2) 0.030(1) 0.0182(12) -0.002(1) -0.0021(10) -0.0068(10)
C(5) 0.027(1) 0.0202(13) 0.0213(12) 0.0003(13) -0.0045(11) 0.0003(11)
C(6) 0.039(2) 0.0283(13) 0.0246(12) -0.0033(12) -0.0008(10) 0.0014(9)
C(7) 0.046(2) 0.040(2) 0.0192(12) 0.001(2) -0.0029(11) -0.0044(11)
C(8) 0.026(1) 0.0199(13) 0.0176(12) 0.0051(13) -0.0037(10) 0.0028(10)
C(9) 0.0253(13) 0.0206(12) 0.0204(11) -0.0025(11) 0.0001(9) 0.0048(9)
C(10) 0.023(1) 0.0168(13) 0.0209(12) 0.0053(13) -0.0032(11) -0.0000(11)
C(11) 0.040(2) 0.0245(12) 0.0205(12) -0.0100(13) -0.0082(10) 0.0006(9)
C(12) 0.0240(12) 0.0176(11) 0.0130(9) -0.0049(11) 0.0003(8) 0.0013(8)
C(13) 0.0234(13) 0.0188(12) 0.0212(10) -0.0010(11) -0.0037(9) -0.0059(8)
C(14) 0.0260(13) 0.0169(11) 0.0204(10) -0.0024(11) -0.0048(9) 0.0025(8)
C(15) 0.0276(13) 0.0229(11) 0.0114(9) -0.0127(12) -0.0067(8) 0.0021(8)
C(16) 0.0200(12) 0.0180(11) 0.0162(9) -0.0116(11) -0.0029(8) -0.0015(8)
C(17) 0.0183(13) 0.0133(11) 0.0175(9) -0.0074(11) -0.0092(8) -0.0010(8)
C(18) 0.0191(12) 0.0175(11) 0.0168(9) -0.0079(11) -0.0013(9) -0.0003(8)
C(19) 0.0196(13) 0.0196(11) 0.0228(11) -0.0057(11) -0.0045(9) 0.0009(9)
C(20) 0.0290(13) 0.0208(12) 0.0268(10) -0.0039(12) -0.0013(9) 0.0034(8)
C(21) 0.033(1) 0.0225(12) 0.0228(11) -0.0060(13) -0.0068(10) -0.0048(9)
C(22) 0.034(1) 0.0253(12) 0.0215(10) -0.0014(12) -0.0080(9) 0.0042(8)
C(23) 0.032(1) 0.0243(12) 0.0213(10) -0.0058(12) -0.0093(9) 0.0049(8)
C(24) 0.035(1) 0.0306(13) 0.0242(10) -0.0097(12) -0.0086(10) 0.0021(9)
C(25) 0.041(2) 0.048(1) 0.0228(10) -0.0024(13) -0.0021(11) 0.0054(10)
C(26) 0.060(2) 0.064(2) 0.0247(11) -0.012(2) -0.0006(10) 0.0049(11)

loop_
_atom_type_symbol
_atom_type_description
_atom_type_scat_dispersion_real
_atom_type_scat_dispersion_imag
_atom_type_scat_source
C C 0.018 0.009
;
International Tables for Crystallography
(1992, Vol. C, Tables 4.2.6.8 and 6.1.1.4)
;
H H 0.000 0.000
;
International Tables for Crystallography
(1992, Vol. C, Table 6.1.1.4)
;
N N 0.031 0.018
;
International Tables for Crystallography
(1992, Vol. C, Tables 4.2.6.8 and 6.1.1.4)
;
O O 0.049 0.032
;
International Tables for Crystallography
(1992, Vol. C, Tables 4.2.6.8 and 6.1.1.4)
;
F F 0.073 0.053
;
International Tables for Crystallography
(1992, Vol. C, Tables 4.2.6.8 and 6.1.1.4)
;
S S 0.333 0.557
;
International Tables for Crystallography
(1992, Vol. C, Tables 4.2.6.8 and 6.1.1.4)
;

loop_
_geom_angle_atom_site_label_1
_geom_angle_atom_site_label_2
_geom_angle_atom_site_label_3
_geom_angle
_geom_angle_site_symmetry_1
_geom_angle_site_symmetry_2
_geom_angle_site_symmetry_3
S(1) C(16) C(15) 129.0(1) . . .
S(1) C(16) C(17) 109.9(1) . . .
C(18) S(1) C(16) 88.11(8) . . .
S(1) C(18) N(3) 117.5(1) . . .
S(1) C(18) N(4) 122.9(1) . . .
F(1) C(1) F(2) 105.1(2) . . .
F(1) C(1) F(3) 104.5(2) . . .
F(1) C(1) C(2) 112.6(2) . . .
F(2) C(1) F(3) 107.2(2) . . .
F(2) C(1) C(2) 113.1(2) . . .
F(3) C(1) C(2) 113.7(2) . . .
O(1) C(10) N(2) 120.2(2) . . .
O(1) C(10) C(9) 115.2(2) . . .
C(12) O(1) C(10) 118.4(1) . . .
O(1) C(12) C(17) 118.3(1) . . .
O(1) C(12) C(13) 121.0(1) . . .
O(2) C(19) N(4) 121.2(2) . . .
O(2) C(19) C(20) 123.3(1) . . .
O(3) C(21) O(4) 123.1(1) . . .
O(3) C(21) C(22) 121.7(2) . . .
O(4) C(21) C(22) 115.2(1) . . .
N(1) C(8) C(9) 121.2(2) . . .
C(11) N(1) C(8) 115.7(2) . . .
N(1) C(8) C(5) 116.5(2) . . .
N(1) C(11) N(2) 128.8(2) . . .
N(2) C(10) C(9) 124.5(2) . . .
C(11) N(2) C(10) 113.7(2) . . .
N(3) C(17) C(16) 115.1(1) . . .
C(18) N(3) C(17) 109.4(1) . . .
N(3) C(17) C(12) 126.0(1) . . .
N(3) C(18) N(4) 119.6(1) . . .
C(19) N(4) C(18) 125.4(1) . . .
N(4) C(19) C(20) 115.4(1) . . .
C(1) C(2) C(3) 120.7(2) . . .
C(1) C(2) C(7) 118.9(2) . . .
C(7) C(2) C(3) 120.4(2) . . .
C(2) C(3) C(4) 118.1(2) . . .
C(2) C(7) C(6) 120.8(2) . . .
C(3) C(4) C(5) 122.4(2) . . .
C(4) C(5) C(8) 121.7(2) . . .
C(4) C(5) C(6) 118.4(2) . . .
C(5) C(6) C(7) 119.8(2) . . .
C(8) C(5) C(6) 119.9(2) . . .
C(5) C(8) C(9) 122.3(2) . . .
C(8) C(9) C(10) 116.1(2) . . .
C(17) C(12) C(13) 120.5(1) . . .
C(12) C(13) C(14) 120.2(1) . . .
C(12) C(17) C(16) 118.9(1) . . .
C(13) C(14) C(15) 121.2(2) . . .
C(14) C(15) C(16) 118.1(1) . . .
C(15) C(16) C(17) 121.1(1) . . .
C(21) C(22) C(23) 124.3(2) . . .
C(22) C(23) C(24) 125.5(2) . . .
C(23) C(24) C(25) 124.4(2) . . .
C(24) C(25) C(26) 126.5(2) . . .
H(14) O(4) C(21) 110.7933 . . .
N(1) C(11) H(6) 115.5947 . . .
N(2) C(11) H(6) 115.6486 . . .
H(10) N(4) C(18) 117.8856 . . .
H(10) N(4) C(19) 116.3660 . . .
C(2) C(3) H(1) 120.9046 . . .
C(2) C(7) H(4) 119.6401 . . .
H(1) C(3) C(4) 120.9562 . . .
C(3) C(4) H(2) 118.7419 . . .
H(2) C(4) C(5) 118.8756 . . .
C(5) C(6) H(3) 120.1097 . . .
C(6) C(7) H(4) 119.5633 . . .
H(3) C(6) C(7) 120.0866 . . .
C(8) C(9) H(5) 121.9532 . . .
H(5) C(9) C(10) 121.9054 . . .
C(12) C(13) H(7) 119.9261 . . .
H(7) C(13) C(14) 119.9168 . . .
C(13) C(14) H(8) 119.4367 . . .
C(14) C(15) H(9) 120.9698 . . .
H(8) C(14) C(15) 119.3653 . . .
H(9) C(15) C(16) 120.9291 . . .
C(19) C(20) H(11) 109.3771 . . .
C(19) C(20) H(12) 108.3707 . . .
C(19) C(20) H(13) 109.4377 . . .
H(12) C(20) H(11) 109.4538 . . .
H(13) C(20) H(11) 109.5300 . . .
H(13) C(20) H(12) 110.6478 . . .
C(21) C(22) H(15) 117.8087 . . .
H(15) C(22) C(23) 117.8666 . . .
C(22) C(23) H(16) 117.3097 . . .
H(16) C(23) C(24) 117.2336 . . .
C(23) C(24) H(17) 117.7910 . . .
C(24) C(25) H(18) 116.8003 . . .
H(17) C(24) C(25) 117.8426 . . .
C(25) C(26) H(19) 109.1192 . . .
H(18) C(25) C(26) 116.7410 . . .
C(25) C(26) H(20) 109.4527 . . .
C(25) C(26) H(21) 108.6394 . . .
H(20) C(26) H(19) 109.6108 . . .
H(21) C(26) H(19) 109.4723 . . .
H(21) C(26) H(20) 110.5210 . . .

loop_
_geom_bond_atom_site_label_1
_geom_bond_atom_site_label_2
_geom_bond_distance
_geom_bond_site_symmetry_1
_geom_bond_site_symmetry_2
S(1) C(16) 1.741(2) . .
S(1) C(18) 1.740(2) . .
F(1) C(1) 1.334(4) . .
F(2) C(1) 1.313(3) . .
F(3) C(1) 1.315(3) . .
O(1) C(10) 1.363(2) . .
O(1) C(12) 1.410(2) . .
O(2) C(19) 1.228(2) . .
O(3) C(21) 1.226(2) . .
O(4) C(21) 1.315(2) . .
N(1) C(8) 1.353(3) . .
N(1) C(11) 1.325(2) . .
N(2) C(10) 1.311(3) . .
N(2) C(11) 1.337(3) . .
N(3) C(17) 1.391(2) . .
N(3) C(18) 1.308(2) . .
N(4) C(18) 1.376(2) . .
N(4) C(19) 1.370(2) . .
C(1) C(2) 1.495(3) . .
C(2) C(3) 1.390(3) . .
C(2) C(7) 1.373(4) . .
C(3) C(4) 1.395(2) . .
C(4) C(5) 1.378(3) . .
C(5) C(6) 1.397(3) . .
C(5) C(8) 1.487(2) . .
C(6) C(7) 1.393(3) . .
C(8) C(9) 1.382(3) . .
C(9) C(10) 1.397(2) . .
C(12) C(13) 1.371(2) . .
C(12) C(17) 1.388(2) . .
C(13) C(14) 1.390(2) . .
C(14) C(15) 1.384(2) . .
C(15) C(16) 1.396(2) . .
C(16) C(17) 1.403(2) . .
C(19) C(20) 1.487(2) . .
C(21) C(22) 1.469(2) . .
C(22) C(23) 1.312(2) . .
C(23) C(24) 1.455(2) . .
C(24) C(25) 1.319(2) . .
C(25) C(26) 1.500(2) . .
O(4) H(14) 1.1634 . .
N(4) H(10) 0.9392 . .
C(3) H(1) 0.9500 . .
C(4) H(2) 0.9500 . .
C(6) H(3) 0.9500 . .
C(7) H(4) 0.9499 . .
C(9) H(5) 0.9500 . .
C(11) H(6) 0.9500 . .
C(13) H(7) 0.9501 . .
C(14) H(8) 0.9501 . .
C(15) H(9) 0.9499 . .
C(20) H(11) 0.9601 . .
C(20) H(12) 0.9600 . .
C(20) H(13) 0.9500 . .
C(22) H(15) 0.9500 . .
C(23) H(16) 0.9500 . .
C(24) H(17) 0.9500 . .
C(25) H(18) 0.9500 . .
C(26) H(19) 0.9600 . .
C(26) H(20) 0.9501 . .
C(26) H(21) 0.9600 . .

loop_
_geom_contact_atom_site_label_1
_geom_contact_atom_site_label_2
_geom_contact_distance
_geom_contact_site_symmetry_1
_geom_contact_site_symmetry_2
S(1) S(1) 3.5101(5) . 86502
S(1) O(2) 3.515(1) . 45501
S(1) O(2) 2.746(1) . .
S(1) O(2) 3.131(1) . 86502
S(1) N(3) 2.614(1) . .
S(1) N(4) 2.743(1) . .
S(1) C(13) 3.476(2) . 65501
S(1) C(14) 3.468(2) . 65501
S(1) C(15) 2.835(2) . .
S(1) C(15) 3.577(2) . 65501
S(1) C(17) 2.582(2) . .
S(1) C(19) 3.135(2) . .
F(1) F(2) 3.006(2) . 45501
F(1) F(2) 2.101(2) . .
F(1) F(3) 2.095(2) . .
F(1) C(2) 2.355(3) . .
F(1) C(3) 2.717(2) . .
F(1) C(7) 3.597(3) . 45501
F(1) C(26) 3.343(2) . 56602
F(2) F(1) 3.006(2) . 65501
F(2) F(3) 2.115(2) . .
F(2) F(3) 3.515(2) . 65501
F(2) C(2) 2.344(2) . .
F(2) C(3) 3.418(2) . .
F(2) C(7) 2.943(3) . .
F(2) C(26) 3.591(2) . 56602
F(2) C(26) 3.385(2) . 66602
F(3) F(2) 3.515(2) . 45501
F(3) C(2) 2.354(2) . .
F(3) C(3) 3.423(2) . .
F(3) C(7) 3.442(3) . 45501
F(3) C(7) 2.950(2) . .
F(3) C(26) 3.555(2) . 56602
O(1) O(4) 3.125(2) . .
O(1) N(2) 2.318(2) . .
O(1) N(3) 3.190(2) . 45501
O(1) N(3) 2.879(2) . .
O(1) N(4) 3.514(2) . 45501
O(1) C(8) 3.579(2) . .
O(1) C(9) 2.331(2) . .
O(1) C(11) 3.492(2) . .
O(1) C(13) 2.420(2) . .
O(1) C(17) 2.402(2) . .
O(1) C(18) 3.342(2) . 45501
O(2) S(1) 3.515(1) . 65501
O(2) S(1) 3.131(1) . 86502
O(2) N(4) 2.264(2) . .
O(2) C(15) 3.599(2) . 76502
O(2) C(15) 3.381(2) . 86502
O(2) C(16) 3.573(2) . 65501
O(2) C(18) 2.805(2) . .
O(2) C(18) 3.535(2) . 65501
O(2) C(20) 2.393(2) . .
O(3) O(4) 2.234(2) . .
O(3) N(2) 3.579(2) . 64501
O(3) N(3) 3.381(2) . .
O(3) N(4) 2.790(2) . .
O(3) C(11) 3.184(2) . 64501
O(3) C(18) 3.536(2) . .
O(3) C(22) 2.356(2) . .
O(3) C(23) 3.551(2) . .
O(4) N(3) 2.684(1) . .
O(4) C(9) 3.495(2) . .
O(4) C(10) 3.245(3) . .
O(4) C(22) 2.353(2) . .
O(4) C(23) 2.783(2) . .
N(1) N(2) 2.400(2) . .
N(1) C(4) 3.521(3) . 65501
N(1) C(5) 2.416(3) . .
N(1) C(6) 2.786(2) . .
N(1) C(9) 2.382(3) . .
N(1) C(10) 2.700(3) . .
N(1) C(22) 3.563(3) . 46501
N(2) O(3) 3.579(2) . 46501
N(2) C(8) 2.754(2) . .
N(2) C(9) 2.397(3) . .
N(2) C(12) 2.706(2) . .
N(2) C(13) 3.250(2) . .
N(2) C(17) 3.496(2) . .
N(2) C(20) 3.569(2) . 46501
N(3) O(1) 3.190(2) . 65501
N(3) N(4) 3.413(2) . 45501
N(3) N(4) 2.320(2) . .
N(3) C(12) 2.476(2) . .
N(3) C(12) 3.485(2) . 65501
N(3) C(16) 2.358(2) . .
N(3) C(19) 3.257(2) . 45501
N(3) C(20) 3.487(2) . 45501
N(3) C(21) 3.427(2) . .
N(4) O(1) 3.514(2) . 65501
N(4) N(3) 3.413(2) . 65501
N(4) C(12) 3.568(2) . 65501
N(4) C(17) 3.506(2) . .
N(4) C(17) 3.435(2) . 65501
N(4) C(20) 3.421(2) . 45501
N(4) C(20) 2.416(2) . .
C(1) C(3) 2.507(3) . .
C(1) C(7) 2.470(3) . .
C(2) C(4) 2.390(2) . .
C(2) C(5) 2.790(2) . .
C(2) C(6) 2.405(3) . .
C(3) C(5) 2.430(3) . .
C(3) C(6) 3.403(3) . 45501
C(3) C(6) 2.790(3) . .
C(3) C(7) 2.398(3) . .
C(4) N(1) 3.521(3) . 45501
C(4) C(6) 2.383(3) . .
C(4) C(7) 2.744(3) . .
C(4) C(8) 2.503(3) . .
C(4) C(9) 2.952(2) . .
C(5) C(7) 2.413(2) . .
C(5) C(9) 2.514(2) . .
C(6) C(3) 3.403(3) . 65501
C(6) C(8) 2.496(2) . .
C(7) F(1) 3.597(3) . 65501
C(7) F(3) 3.442(3) . 65501
C(8) C(10) 2.359(2) . .
C(8) C(11) 2.267(3) . .
C(9) C(11) 3.508(2) . 45501
C(9) C(11) 2.642(3) . .
C(10) C(11) 2.218(3) . .
C(10) C(12) 2.382(2) . .
C(10) C(13) 3.145(2) . .
C(10) C(17) 3.340(2) . .
C(11) O(3) 3.184(2) . 46501
C(11) C(9) 3.508(2) . 65501
C(12) N(3) 3.485(2) . 45501
C(12) N(4) 3.568(2) . 45501
C(12) C(14) 2.393(2) . .
C(12) C(15) 2.796(2) . .
C(12) C(16) 2.403(2) . .
C(12) C(18) 3.248(3) . 45501
C(12) C(18) 3.539(2) . .
C(13) S(1) 3.476(2) . 45501
C(13) C(15) 2.416(2) . .
C(13) C(16) 3.359(3) . 45501
C(13) C(16) 2.761(2) . .
C(13) C(17) 3.553(3) . 45501
C(13) C(17) 2.395(2) . .
C(14) S(1) 3.468(2) . 45501
C(14) C(16) 3.593(3) . 45501
C(14) C(16) 2.384(2) . .
C(14) C(17) 2.773(2) . .
C(14) C(20) 3.566(3) . 46501
C(15) S(1) 3.577(2) . 45501
C(15) O(2) 3.599(2) . 76502
C(15) O(2) 3.381(2) . 86502
C(15) C(17) 2.438(2) . .
C(16) O(2) 3.573(2) . 45501
C(16) C(13) 3.359(3) . 65501
C(16) C(14) 3.593(3) . 65501
C(16) C(18) 2.420(2) . .
C(17) N(4) 3.435(2) . 45501
C(17) C(13) 3.553(3) . 65501
C(17) C(18) 3.518(3) . 45501
C(17) C(18) 2.203(2) . .
C(17) C(19) 3.520(3) . 45501
C(18) O(1) 3.342(2) . 65501
C(18) O(2) 3.535(2) . 45501
C(18) C(12) 3.248(3) . 65501
C(18) C(17) 3.518(3) . 65501
C(18) C(19) 3.399(3) . 45501
C(18) C(19) 2.441(2) . .
C(18) C(20) 3.435(3) . 45501
C(19) N(3) 3.257(2) . 65501
C(19) C(17) 3.520(3) . 65501
C(19) C(18) 3.399(3) . 65501
C(20) N(2) 3.569(2) . 64501
C(20) N(3) 3.487(2) . 65501
C(20) N(4) 3.421(2) . 65501
C(20) C(14) 3.566(3) . 64501
C(20) C(18) 3.435(3) . 65501
C(21) C(23) 2.461(2) . .
C(22) N(1) 3.563(3) . 64501
C(22) C(24) 2.461(2) . .
C(23) C(25) 2.454(2) . .
C(24) C(26) 2.518(2) . .
C(26) F(1) 3.343(2) . 56602
C(26) F(2) 3.591(2) . 56602
C(26) F(2) 3.385(2) . 66602
C(26) F(3) 3.555(2) . 56602
S(1) H(9) 3.0272 . .
S(1) H(9) 3.3489 . 76502
S(1) H(10) 3.5829 . .
F(1) H(1) 2.4014 . .
F(1) H(4) 3.4852 . 45501
F(1) H(19) 2.9835 . 45501
F(1) H(19) 2.8499 . 56602
F(1) H(20) 3.3650 . 56602
F(1) H(21) 3.2975 . 56602
F(2) H(4) 2.8216 . .
F(2) H(19) 3.4217 . .
F(2) H(19) 3.4630 . 56602
F(2) H(19) 3.1014 . 66602
F(2) H(20) 2.7931 . 66602
F(2) H(21) 2.9763 . 56602
F(3) H(4) 2.8406 . 45501
F(3) H(4) 2.8120 . .
F(3) H(20) 3.2770 . 46501
F(3) H(20) 3.2572 . 56602
F(3) H(21) 3.2383 . 56602
O(1) H(5) 2.5165 . .
O(1) H(7) 2.6004 . .
O(1) H(10) 3.3670 . 45501
O(1) H(14) 3.4446 . 45501
O(1) H(14) 2.6967 . .
O(2) H(8) 3.5113 . 64501
O(2) H(8) 3.5473 . 76502
O(2) H(9) 3.2855 . 76502
O(2) H(9) 2.6404 . 86502
O(2) H(10) 3.0728 . .
O(2) H(11) 3.0006 . .
O(2) H(12) 2.9760 . .
O(2) H(13) 2.4813 . .
O(3) H(6) 3.2226 . 54501
O(3) H(6) 3.0508 . 64501
O(3) H(10) 1.8770 . .
O(3) H(11) 2.9348 . 45501
O(3) H(11) 3.4256 . .
O(3) H(12) 3.3328 . .
O(3) H(14) 2.4314 . .
O(3) H(15) 2.5715 . .
O(4) H(2) 3.4161 . 65501
O(4) H(5) 3.5608 . .
O(4) H(5) 2.7389 . 65501
O(4) H(10) 3.0950 . .
O(4) H(11) 3.3847 . 45501
O(4) H(15) 3.1930 . .
O(4) H(16) 2.4480 . .
N(1) H(2) 3.3749 . 65501
N(1) H(3) 2.4538 . .
N(1) H(5) 3.2461 . .
N(1) H(6) 1.9355 . .
N(1) H(15) 2.7141 . 46501
N(2) H(5) 3.2466 . .
N(2) H(5) 3.5015 . 65501
N(2) H(6) 1.9468 . .
N(2) H(7) 3.2783 . .
N(2) H(7) 3.5811 . 65501
N(2) H(11) 3.5663 . 46501
N(2) H(12) 2.7767 . 46501
N(3) H(10) 3.4975 . 45501
N(3) H(10) 2.4842 . .
N(3) H(11) 2.9079 . 45501
N(3) H(14) 1.5731 . .
N(4) H(11) 2.8637 . 45501
N(4) H(11) 2.6353 . .
N(4) H(12) 2.6226 . .
N(4) H(13) 3.2223 . 45501
N(4) H(13) 3.2043 . .
N(4) H(14) 2.9365 . .
N(4) H(14) 3.4908 . 65501
C(1) H(1) 2.6823 . .
C(1) H(4) 3.5274 . 45501
C(1) H(4) 2.6098 . .
C(1) H(19) 3.5894 . 56602
C(1) H(21) 3.4413 . 56602
C(2) H(1) 2.0474 . .
C(2) H(2) 3.2447 . .
C(2) H(3) 3.5968 . 45501
C(2) H(3) 3.2587 . .
C(2) H(4) 2.0191 . .
C(3) H(2) 2.0309 . .
C(3) H(3) 3.4045 . 45501
C(3) H(4) 3.2531 . .
C(3) H(18) 2.9336 . .
C(4) H(1) 2.0527 . .
C(4) H(3) 3.2449 . .
C(4) H(5) 2.6796 . .
C(4) H(18) 2.8953 . .
C(5) H(1) 3.2848 . .
C(5) H(1) 3.5485 . 65501
C(5) H(2) 2.0164 . .
C(5) H(3) 2.0455 . .
C(5) H(4) 3.2687 . .
C(5) H(5) 2.7179 . .
C(5) H(15) 3.5774 . 46501
C(5) H(18) 3.5989 . .
C(6) H(1) 3.3833 . 65501
C(6) H(2) 3.2401 . .
C(6) H(4) 2.0365 . .
C(6) H(15) 3.4247 . 46501
C(6) H(17) 3.0882 . 46501
C(6) H(21) 3.5577 . 56501
C(7) H(1) 3.2584 . .
C(7) H(1) 3.5872 . 65501
C(7) H(3) 2.0417 . .
C(7) H(17) 3.3003 . 46501
C(7) H(21) 3.3910 . 56501
C(8) H(2) 2.6553 . .
C(8) H(2) 3.3672 . 65501
C(8) H(3) 2.6556 . .
C(8) H(5) 2.0500 . .
C(8) H(6) 3.5137 . 45501
C(8) H(6) 3.1142 . .
C(8) H(15) 3.2823 . 46501
C(9) H(2) 2.6245 . .
C(9) H(6) 3.4895 . 45501
C(9) H(6) 3.5920 . .
C(9) H(16) 3.3777 . .
C(10) H(5) 2.0633 . .
C(10) H(6) 3.0675 . .
C(10) H(7) 3.1057 . .
C(10) H(14) 3.2304 . .
C(11) H(5) 3.5919 . .
C(11) H(5) 3.4890 . 65501
C(11) H(12) 3.4422 . 46501
C(11) H(15) 3.3124 . 46501
C(12) H(7) 2.0200 . .
C(12) H(8) 3.2447 . .
C(12) H(12) 3.2654 . 46501
C(12) H(14) 3.0823 . .
C(13) H(8) 2.0330 . .
C(13) H(9) 3.2763 . .
C(13) H(12) 2.7879 . 46501
C(13) H(13) 3.0046 . 36501
C(14) H(7) 2.0377 . .
C(14) H(9) 2.0418 . .
C(14) H(12) 3.0249 . 46501
C(14) H(13) 3.2200 . 36501
C(14) H(13) 3.4646 . 46501
C(15) H(7) 3.2689 . .
C(15) H(8) 2.0263 . .
C(16) H(7) 3.2974 . 65501
C(16) H(8) 3.2442 . .
C(16) H(9) 2.0528 . .
C(17) H(7) 3.2517 . .
C(17) H(7) 3.3025 . 65501
C(17) H(9) 3.2975 . .
C(17) H(14) 2.6125 . .
C(18) H(10) 1.9964 . .
C(18) H(11) 2.9849 . 45501
C(18) H(13) 3.4297 . 45501
C(18) H(14) 2.5796 . .
C(19) H(8) 3.5308 . 64501
C(19) H(9) 3.4997 . 86502
C(19) H(10) 1.9751 . .
C(19) H(11) 2.0198 . .
C(19) H(12) 2.0080 . .
C(19) H(13) 3.5823 . 45501
C(19) H(13) 2.0132 . .
C(20) H(7) 2.8364 . 74501
C(20) H(10) 2.4791 . .
C(20) H(10) 3.4951 . 65501
C(20) H(14) 3.5179 . 65501
C(21) H(5) 3.1770 . 65501
C(21) H(6) 3.0554 . 54501
C(21) H(10) 2.7890 . .
C(21) H(11) 3.2989 . 45501
C(21) H(14) 2.0420 . .
C(21) H(15) 2.0890 . .
C(21) H(16) 2.6038 . .
C(22) H(2) 3.4177 . 65501
C(22) H(6) 2.9086 . 54501
C(22) H(14) 3.3432 . .
C(22) H(16) 1.9413 . .
C(22) H(16) 3.4675 . 65501
C(22) H(17) 2.6690 . .
C(22) H(18) 3.4729 . 65501
C(23) H(1) 3.4661 . 65501
C(23) H(2) 3.0950 . 65501
C(23) H(6) 3.3751 . 54501
C(23) H(15) 3.4189 . 45501
C(23) H(15) 1.9468 . .
C(23) H(17) 2.0757 . .
C(23) H(18) 2.5923 . .
C(23) H(18) 3.5332 . 65501
C(24) H(1) 3.1687 . 65501
C(24) H(3) 3.2050 . 54501
C(24) H(15) 3.4811 . 45501
C(24) H(15) 2.6238 . .
C(24) H(16) 2.0700 . .
C(24) H(18) 1.9418 . .
C(24) H(18) 3.4927 . 65501
C(24) H(19) 3.1120 . .
C(24) H(20) 2.6054 . .
C(24) H(21) 3.1022 . .
C(24) H(21) 3.3694 . 65501
C(25) H(1) 2.9687 . 65501
C(25) H(3) 3.2873 . 54501
C(25) H(15) 3.4355 . 45501
C(25) H(16) 2.6453 . .
C(25) H(17) 3.4937 . 45501
C(25) H(17) 1.9521 . .
C(25) H(19) 2.0288 . .
C(25) H(20) 2.0255 . .
C(25) H(21) 2.0231 . .
C(26) H(3) 3.3600 . 54501
C(26) H(4) 3.3411 . 54501
C(26) H(17) 3.5355 . 45501
C(26) H(17) 2.6789 . .
C(26) H(18) 2.1061 . .
H(1) C(5) 3.5485 . 45501
H(1) C(6) 3.3833 . 45501
H(1) C(7) 3.5872 . 45501
H(1) C(23) 3.4661 . 45501
H(1) C(24) 3.1687 . 45501
H(1) C(25) 2.9687 . 45501
H(2) O(4) 3.4161 . 45501
H(2) N(1) 3.3749 . 45501
H(2) C(8) 3.3672 . 45501
H(2) C(22) 3.4177 . 45501
H(2) C(23) 3.0950 . 45501
H(3) C(2) 3.5968 . 65501
H(3) C(3) 3.4045 . 65501
H(3) C(24) 3.2050 . 56501
H(3) C(25) 3.2873 . 56501
H(3) C(26) 3.3600 . 56501
H(4) F(1) 3.4852 . 65501
H(4) F(3) 2.8406 . 65501
H(4) C(1) 3.5274 . 65501
H(4) C(26) 3.3411 . 56501
H(5) O(4) 2.7389 . 45501
H(5) N(2) 3.5015 . 45501
H(5) C(11) 3.4890 . 45501
H(5) C(21) 3.1770 . 45501
H(6) O(3) 3.0508 . 46501
H(6) O(3) 3.2226 . 56501
H(6) C(8) 3.5137 . 65501
H(6) C(9) 3.4895 . 65501
H(6) C(21) 3.0554 . 56501
H(6) C(22) 2.9086 . 56501
H(6) C(23) 3.3751 . 56501
H(7) N(2) 3.5811 . 45501
H(7) C(16) 3.2974 . 45501
H(7) C(17) 3.3025 . 45501
H(7) C(20) 2.8364 . 36501
H(8) O(2) 3.5113 . 46501
H(8) O(2) 3.5473 . 76502
H(8) C(19) 3.5308 . 46501
H(9) S(1) 3.3489 . 76502
H(9) O(2) 3.2855 . 76502
H(9) O(2) 2.6404 . 86502
H(9) C(19) 3.4997 . 86502
H(10) O(1) 3.3670 . 65501
H(10) N(3) 3.4975 . 65501
H(10) C(20) 3.4951 . 45501
H(11) O(3) 2.9348 . 65501
H(11) O(4) 3.3847 . 65501
H(11) N(2) 3.5663 . 64501
H(11) N(3) 2.9079 . 65501
H(11) N(4) 2.8637 . 65501
H(11) C(18) 2.9849 . 65501
H(11) C(21) 3.2989 . 65501
H(12) N(2) 2.7767 . 64501
H(12) C(11) 3.4422 . 64501
H(12) C(12) 3.2654 . 64501
H(12) C(13) 2.7879 . 64501
H(12) C(14) 3.0249 . 64501
H(13) N(4) 3.2223 . 65501
H(13) C(13) 3.0046 . 74501
H(13) C(14) 3.4646 . 64501
H(13) C(14) 3.2200 . 74501
H(13) C(18) 3.4297 . 65501
H(13) C(19) 3.5823 . 65501
H(14) O(1) 3.4446 . 65501
H(14) N(4) 3.4908 . 45501
H(14) C(20) 3.5179 . 45501
H(15) N(1) 2.7141 . 64501
H(15) C(5) 3.5774 . 64501
H(15) C(6) 3.4247 . 64501
H(15) C(8) 3.2823 . 64501
H(15) C(11) 3.3124 . 64501
H(15) C(23) 3.4189 . 65501
H(15) C(24) 3.4811 . 65501
H(15) C(25) 3.4355 . 65501
H(16) C(22) 3.4675 . 45501
H(17) C(6) 3.0882 . 64501
H(17) C(7) 3.3003 . 64501
H(17) C(25) 3.4937 . 65501
H(17) C(26) 3.5355 . 65501
H(18) C(22) 3.4729 . 45501
H(18) C(23) 3.5332 . 45501
H(18) C(24) 3.4927 . 45501
H(19) F(1) 2.9835 . 65501
H(19) F(1) 2.8499 . 56602
H(19) F(2) 3.4630 . 56602
H(19) F(2) 3.1014 . 66602
H(19) C(1) 3.5894 . 56602
H(20) F(1) 3.3650 . 56602
H(20) F(2) 2.7931 . 66602
H(20) F(3) 3.2770 . 64501
H(20) F(3) 3.2572 . 56602
H(21) F(1) 3.2975 . 56602
H(21) F(2) 2.9763 . 56602
H(21) F(3) 3.2383 . 56602
H(21) C(1) 3.4413 . 56602
H(21) C(6) 3.5577 . 54501
H(21) C(7) 3.3910 . 54501
H(21) C(24) 3.3694 . 45501

loop_
_geom_torsion_atom_site_label_1
_geom_torsion_atom_site_label_2
_geom_torsion_atom_site_label_3
_geom_torsion_atom_site_label_4
_geom_torsion
_geom_torsion_site_symmetry_1
_geom_torsion_site_symmetry_2
_geom_torsion_site_symmetry_3
_geom_torsion_site_symmetry_4
C(18) S(1) C(16) C(15) 178.4(2) . . . .
C(18) S(1) C(16) C(17) -1.1(1) . . . .
C(16) S(1) C(18) N(3) 1.0(1) . . . .
C(16) S(1) C(18) N(4) -177.5(2) . . . .
C(12) O(1) C(10) N(2) -10.8(3) . . . .
C(12) O(1) C(10) C(9) 170.3(1) . . . .
C(10) O(1) C(12) C(13) -78.4(2) . . . .
C(10) O(1) C(12) C(17) 106.8(2) . . . .
C(11) N(1) C(8) C(5) 179.5(2) . . . .
C(11) N(1) C(8) C(9) 0.6(3) . . . .
C(8) N(1) C(11) N(2) -0.8(3) . . . .
C(11) N(2) C(10) O(1) -179.6(2) . . . .
C(11) N(2) C(10) C(9) -0.8(3) . . . .
C(10) N(2) C(11) N(1) 0.9(3) . . . .
C(18) N(3) C(17) C(12) 178.5(2) . . . .
C(18) N(3) C(17) C(16) -0.4(2) . . . .
C(17) N(3) C(18) S(1) -0.5(2) . . . .
C(17) N(3) C(18) N(4) 178.0(2) . . . .
C(19) N(4) C(18) S(1) -2.5(3) . . . .
C(19) N(4) C(18) N(3) 179.1(2) . . . .
C(18) N(4) C(19) O(2) -2.4(3) . . . .
C(18) N(4) C(19) C(20) 179.0(2) . . . .
F(1) C(1) C(2) C(3) 0.1(3) . . . .
F(1) C(1) C(2) C(7) 179.5(2) . . . .
F(2) C(1) C(2) C(3) 119.0(3) . . . .
F(2) C(1) C(2) C(7) -61.5(3) . . . .
F(3) C(1) C(2) C(3) -118.5(3) . . . .
F(3) C(1) C(2) C(7) 60.9(3) . . . .
C(1) C(2) C(3) C(4) -179.0(2) . . . .
C(7) C(2) C(3) C(4) 1.6(3) . . . .
C(1) C(2) C(7) C(6) 178.8(2) . . . .
C(3) C(2) C(7) C(6) -1.7(4) . . . .
C(2) C(3) C(4) C(5) 0.3(3) . . . .
C(3) C(4) C(5) C(6) -2.0(3) . . . .
C(3) C(4) C(5) C(8) 177.2(2) . . . .
C(4) C(5) C(6) C(7) 1.8(3) . . . .
C(8) C(5) C(6) C(7) -177.4(2) . . . .
C(4) C(5) C(8) N(1) 177.8(2) . . . .
C(4) C(5) C(8) C(9) -3.3(3) . . . .
C(6) C(5) C(8) N(1) -3.0(3) . . . .
C(6) C(5) C(8) C(9) 175.9(2) . . . .
C(5) C(6) C(7) C(2) 0.0(3) . . . .
N(1) C(8) C(9) C(10) -0.6(3) . . . .
C(5) C(8) C(9) C(10) -179.4(2) . . . .
C(8) C(9) C(10) O(1) 179.6(2) . . . .
C(8) C(9) C(10) N(2) 0.7(3) . . . .
O(1) C(12) C(13) C(14) -175.1(2) . . . .
C(17) C(12) C(13) C(14) -0.4(3) . . . .
O(1) C(12) C(17) N(3) -5.9(3) . . . .
O(1) C(12) C(17) C(16) 173.1(2) . . . .
C(13) C(12) C(17) N(3) 179.3(2) . . . .
C(13) C(12) C(17) C(16) -1.8(3) . . . .
C(12) C(13) C(14) C(15) 1.9(3) . . . .
C(13) C(14) C(15) C(16) -1.1(3) . . . .
C(14) C(15) C(16) S(1) 179.4(1) . . . .
C(14) C(15) C(16) C(17) -1.1(3) . . . .
S(1) C(16) C(17) N(3) 1.2(2) . . . .
S(1) C(16) C(17) C(12) -177.9(2) . . . .
C(15) C(16) C(17) N(3) -178.4(2) . . . .
C(15) C(16) C(17) C(12) 2.5(3) . . . .
O(3) C(21) C(22) C(23) -167.9(2) . . . .
O(4) C(21) C(22) C(23) 12.1(3) . . . .
C(21) C(22) C(23) C(24) 176.4(2) . . . .
C(22) C(23) C(24) C(25) 179.0(2) . . . .
C(23) C(24) C(25) C(26) -179.6(2) . . . .
